data_1505969
loop_
_publ_author_name
'Kim, Daehwan'
'Petersen, Jeffrey L.'
'Wang, Kung K.'

_publ_section_title
;
 Synthesis of bowl-shaped polycyclic aromatic hydrocarbons via
 palladium-catalyzed intramolecular arylation reactions.
;
_journal_issue 11
_journal_name_full 'Organic letters'
_journal_page_first 2313
_journal_page_last 2316
_journal_paper_doi 10.1021/ol0605676
_journal_volume 8
_journal_year 2006
_chemical_formula_sum 'C27 H18'
_chemical_formula_weight 342.41
_chemical_name_systematic
; 
 ? 
;
_space_group_IT_number 14
_symmetry_cell_setting monoclinic
_symmetry_space_group_name_Hall '-P 2yn'
_symmetry_space_group_name_H-M 'P 1 21/n 1'
_atom_sites_solution_hydrogens geom
_atom_sites_solution_primary direct
_atom_sites_solution_secondary difmap
_audit_creation_method SHELXL-97
_cell_angle_alpha 90.00
_cell_angle_beta 103.081(2)
_cell_angle_gamma 90.00
_cell_formula_units_Z 4
_cell_length_a 9.9891(11)
_cell_length_b 9.0635(11)
_cell_length_c 19.991(2)
_cell_measurement_temperature 295(2)
_cell_volume 1762.9(3)
_computing_structure_refinement 'SHELXL-97 (Sheldrick, 1997)'
_computing_structure_solution 'SHELXS-97 (Sheldrick, 1990)'
_diffrn_ambient_temperature 295(2)
_diffrn_measured_fraction_theta_full 0.985
_diffrn_measured_fraction_theta_max 0.985
_diffrn_radiation_monochromator graphite
_diffrn_radiation_source 'fine-focus sealed tube'
_diffrn_radiation_type MoK\a
_diffrn_radiation_wavelength 0.71073
_diffrn_reflns_av_R_equivalents 0.0614
_diffrn_reflns_av_sigmaI/netI 0.0926
_diffrn_reflns_limit_h_max 11
_diffrn_reflns_limit_h_min -12
_diffrn_reflns_limit_k_max 11
_diffrn_reflns_limit_k_min -11
_diffrn_reflns_limit_l_max 24
_diffrn_reflns_limit_l_min -25
_diffrn_reflns_number 11850
_diffrn_reflns_theta_full 27.50
_diffrn_reflns_theta_max 27.50
_diffrn_reflns_theta_min 2.09
_exptl_absorpt_coefficient_mu 0.073
_exptl_absorpt_correction_type empirical
_exptl_absorpt_process_details SADABS
_exptl_crystal_density_diffrn 1.290
_exptl_crystal_density_method 'not measured'
_exptl_crystal_F_000 720
_exptl_crystal_size_max 0.36
_exptl_crystal_size_mid 0.32
_exptl_crystal_size_min 0.16
_refine_diff_density_max 0.259
_refine_diff_density_min -0.240
_refine_diff_density_rms 0.068
_refine_ls_extinction_coef 0.013(3)
_refine_ls_extinction_expression Fc^*^=kFc[1+0.001xFc^2^\l^3^/sin(2\q)]^-1/4^
_refine_ls_extinction_method SHELXL
_refine_ls_goodness_of_fit_ref 1.022
_refine_ls_hydrogen_treatment riding
_refine_ls_matrix_type full
_refine_ls_number_parameters 247
_refine_ls_number_reflns 3994
_refine_ls_number_restraints 0
_refine_ls_restrained_S_all 1.022
_refine_ls_R_factor_all 0.0936
_refine_ls_R_factor_gt 0.0596
_refine_ls_shift/su_max 0.000
_refine_ls_shift/su_mean 0.000
_refine_ls_structure_factor_coef Fsqd
_refine_ls_weighting_details 'calc w=1/[\s^2^(Fo^2^)+(0.0730P)^2^+0.2100P] where P=(Fo^2^+2Fc^2^)/3'
_refine_ls_weighting_scheme calc
_refine_ls_wR_factor_gt 0.1463
_refine_ls_wR_factor_ref 0.1701
_reflns_number_gt 2652
_reflns_number_total 3994
_reflns_threshold_expression >2sigma(I)
_cod_data_source_file ol0605676si20060308_022455.cif
_cod_data_source_block dwk3ccd
_cod_original_cell_volume 1762.9(4)
_cod_original_sg_symbol_H-M P21/n
_cod_database_code 1505969

loop_
_symmetry_equiv_pos_as_xyz
'x, y, z'
'-x+1/2, y+1/2, -z+1/2'
'-x, -y, -z'
'x-1/2, -y-1/2, z-1/2'

loop_
_atom_site_label
_atom_site_type_symbol
_atom_site_fract_x
_atom_site_fract_y
_atom_site_fract_z
_atom_site_U_iso_or_equiv
_atom_site_adp_type
_atom_site_occupancy
_atom_site_symmetry_multiplicity
_atom_site_calc_flag
_atom_site_refinement_flags
C1 C 0.1226(2) 0.1711(2) -0.07764(11) 0.0494(5) Uani 1 1 d .
C2 C 0.09491(17) 0.2495(2) -0.01448(9) 0.0400(4) Uani 1 1 d .
C3 C -0.02050(16) 0.31376(19) 0.00017(9) 0.0377(4) Uani 1 1 d .
C4 C -0.17277(17) 0.3357(2) -0.03578(10) 0.0441(4) Uani 1 1 d .
H4A H -0.1853 0.4251 -0.0632 0.053 Uiso 1 1 calc R
H4B H -0.2071 0.2524 -0.0651 0.053 Uiso 1 1 calc R
C5 C -0.24531(17) 0.3471(2) 0.02378(10) 0.0429(4) Uani 1 1 d .
C6 C -0.38084(18) 0.3442(2) 0.02853(12) 0.0541(5) Uani 1 1 d .
H6 H -0.4517 0.3483 -0.0107 0.065 Uiso 1 1 calc R
C7 C -0.40878(19) 0.3350(3) 0.09357(13) 0.0606(6) Uani 1 1 d .
H7 H -0.5000 0.3396 0.0970 0.073 Uiso 1 1 calc R
C8 C -0.3086(2) 0.3194(2) 0.15333(12) 0.0569(6) Uani 1 1 d .
H8 H -0.3338 0.3077 0.1951 0.068 Uiso 1 1 calc R
C9 C -0.16936(18) 0.3212(2) 0.15141(10) 0.0441(5) Uani 1 1 d .
C10 C -0.04989(19) 0.2746(2) 0.20577(10) 0.0464(5) Uani 1 1 d .
C11 C -0.0518(2) 0.2014(3) 0.26768(11) 0.0609(6) Uani 1 1 d .
H11 H -0.1306 0.2034 0.2851 0.073 Uiso 1 1 calc R
C12 C 0.0636(3) 0.1265(3) 0.30251(12) 0.0713(7) Uani 1 1 d .
H12 H 0.0610 0.0839 0.3445 0.086 Uiso 1 1 calc R
C13 C 0.1827(2) 0.1108(3) 0.27891(11) 0.0652(6) Uani 1 1 d .
H13 H 0.2552 0.0538 0.3029 0.078 Uiso 1 1 calc R
C14 C 0.19156(19) 0.1813(2) 0.21907(10) 0.0502(5) Uani 1 1 d .
C15 C 0.27579(18) 0.1605(2) 0.16590(11) 0.0506(5) Uani 1 1 d .
C16 C 0.36097(18) 0.0509(3) 0.15070(13) 0.0623(6) Uani 1 1 d .
H16 H 0.4116 -0.0071 0.1858 0.075 Uiso 1 1 calc R
C17 C 0.37148(18) 0.0267(3) 0.08230(14) 0.0638(6) Uani 1 1 d .
H17 H 0.4331 -0.0439 0.0739 0.077 Uiso 1 1 calc R
C18 C 0.29365(18) 0.1039(2) 0.02729(13) 0.0555(6) Uani 1 1 d .
C19 C 0.2577(2) 0.0815(3) -0.04953(14) 0.0757(8) Uani 1 1 d .
H19A H 0.2432 -0.0224 -0.0605 0.091 Uiso 1 1 calc R
H19B H 0.3313 0.1173 -0.0697 0.091 Uiso 1 1 calc R
C20 C -0.14663(16) 0.34609(19) 0.08542(9) 0.0382(4) Uani 1 1 d .
C21 C 0.07797(18) 0.2718(2) 0.18838(9) 0.0430(4) Uani 1 1 d .
C22 C -0.01559(16) 0.34093(18) 0.07055(9) 0.0356(4) Uani 1 1 d .
C23 C 0.09402(16) 0.31441(19) 0.12311(9) 0.0378(4) Uani 1 1 d .
C24 C 0.20954(16) 0.24694(19) 0.10946(10) 0.0413(4) Uani 1 1 d .
C25 C 0.20796(16) 0.2154(2) 0.04188(10) 0.0425(4) Uani 1 1 d .
C26 C 0.0079(2) 0.0664(3) -0.10784(14) 0.0755(8) Uani 1 1 d .
H26A H -0.0048 -0.0024 -0.0733 0.113 Uiso 1 1 calc R
H26B H 0.0307 0.0137 -0.1454 0.113 Uiso 1 1 calc R
H26C H -0.0754 0.1211 -0.1241 0.113 Uiso 1 1 calc R
C27 C 0.1424(4) 0.2818(3) -0.13172(15) 0.0966(10) Uani 1 1 d .
H27A H 0.1625 0.2302 -0.1702 0.145 Uiso 1 1 calc R
H27B H 0.2173 0.3465 -0.1125 0.145 Uiso 1 1 calc R
H27C H 0.0599 0.3386 -0.1466 0.145 Uiso 1 1 calc R

loop_
_atom_site_aniso_label
_atom_site_aniso_U_11
_atom_site_aniso_U_22
_atom_site_aniso_U_33
_atom_site_aniso_U_23
_atom_site_aniso_U_13
_atom_site_aniso_U_12
C1 0.0618(11) 0.0423(11) 0.0510(12) -0.0091(9) 0.0270(10) -0.0100(9)
C2 0.0465(9) 0.0346(9) 0.0417(10) -0.0011(8) 0.0161(8) -0.0085(7)
C3 0.0437(8) 0.0323(9) 0.0373(10) 0.0012(7) 0.0093(7) -0.0051(7)
C4 0.0469(9) 0.0396(10) 0.0424(11) 0.0034(8) 0.0034(8) -0.0011(8)
C5 0.0433(8) 0.0348(10) 0.0492(11) -0.0001(8) 0.0071(8) 0.0012(7)
C6 0.0421(9) 0.0491(12) 0.0677(14) -0.0038(10) 0.0050(9) 0.0047(8)
C7 0.0425(9) 0.0574(14) 0.0865(18) -0.0118(12) 0.0241(11) 0.0000(9)
C8 0.0571(11) 0.0566(13) 0.0640(15) -0.0108(11) 0.0285(11) -0.0051(10)
C9 0.0509(9) 0.0367(10) 0.0477(11) -0.0071(8) 0.0177(8) -0.0031(8)
C10 0.0611(10) 0.0415(11) 0.0387(10) -0.0063(8) 0.0158(9) -0.0082(9)
C11 0.0759(13) 0.0670(15) 0.0430(12) -0.0031(10) 0.0202(11) -0.0135(12)
C12 0.0976(17) 0.0704(16) 0.0413(12) 0.0106(11) 0.0059(12) -0.0174(14)
C13 0.0749(13) 0.0633(15) 0.0477(13) 0.0096(11) -0.0064(11) -0.0055(12)
C14 0.0514(10) 0.0486(12) 0.0435(11) 0.0018(9) -0.0040(9) -0.0084(8)
C15 0.0391(8) 0.0474(11) 0.0592(13) 0.0024(9) -0.0018(8) -0.0057(8)
C16 0.0416(9) 0.0530(13) 0.0839(18) 0.0074(12) -0.0034(10) 0.0040(9)
C17 0.0413(9) 0.0541(13) 0.096(2) -0.0046(13) 0.0155(11) 0.0084(9)
C18 0.0403(9) 0.0492(12) 0.0808(16) -0.0092(11) 0.0214(10) -0.0025(9)
C19 0.0688(13) 0.0788(18) 0.0863(19) -0.0236(15) 0.0319(13) 0.0098(13)
C20 0.0405(8) 0.0295(9) 0.0447(10) -0.0017(7) 0.0101(7) 0.0001(7)
C21 0.0518(9) 0.0370(10) 0.0371(10) -0.0033(8) 0.0037(8) -0.0092(8)
C22 0.0416(8) 0.0259(8) 0.0398(10) 0.0004(7) 0.0102(7) -0.0018(7)
C23 0.0410(8) 0.0303(9) 0.0417(10) -0.0030(7) 0.0084(7) -0.0070(7)
C24 0.0358(7) 0.0353(9) 0.0507(11) -0.0010(8) 0.0050(7) -0.0059(7)
C25 0.0382(8) 0.0374(10) 0.0545(12) -0.0052(8) 0.0158(8) -0.0063(7)
C26 0.0776(14) 0.0662(16) 0.0874(19) -0.0383(14) 0.0286(13) -0.0201(12)
C27 0.173(3) 0.0597(16) 0.086(2) -0.0071(14) 0.090(2) -0.0123(17)

loop_
_atom_type_symbol
_atom_type_description
_atom_type_scat_dispersion_real
_atom_type_scat_dispersion_imag
_atom_type_scat_source
C C 0.0033 0.0016 'International Tables Vol C Tables 4.2.6.8 and 6.1.1.4'
H H 0.0000 0.0000 'International Tables Vol C Tables 4.2.6.8 and 6.1.1.4'

loop_
_geom_angle_atom_site_label_1
_geom_angle_atom_site_label_2
_geom_angle_atom_site_label_3
_geom_angle
C26 C1 C27 109.9(2)
C26 C1 C2 111.16(15)
C27 C1 C2 110.97(17)
C26 C1 C19 109.45(19)
C27 C1 C19 110.92(19)
C2 C1 C19 104.31(17)
C3 C2 C25 118.05(16)
C3 C2 C1 133.43(16)
C25 C2 C1 106.92(15)
C2 C3 C22 116.14(16)
C2 C3 C4 137.62(17)
C22 C3 C4 104.43(14)
C5 C4 C3 103.71(14)
C6 C5 C20 116.64(19)
C6 C5 C4 134.20(18)
C20 C5 C4 108.83(14)
C5 C6 C7 118.22(19)
C8 C7 C6 123.68(17)
C7 C8 C9 120.3(2)
C8 C9 C20 113.57(18)
C8 C9 C10 128.07(19)
C20 C9 C10 117.34(15)
C21 C10 C11 113.91(19)
C21 C10 C9 116.88(17)
C11 C10 C9 127.57(18)
C12 C11 C10 119.9(2)
C11 C12 C13 124.2(2)
C14 C13 C12 118.6(2)
C13 C14 C21 116.15(19)
C13 C14 C15 135.2(2)
C21 C14 C15 106.61(17)
C16 C15 C24 115.0(2)
C16 C15 C14 135.4(2)
C24 C15 C14 104.99(16)
C15 C16 C17 120.5(2)
C18 C17 C16 122.6(2)
C17 C18 C25 117.4(2)
C17 C18 C19 134.5(2)
C25 C18 C19 107.12(19)
C18 C19 C1 106.37(16)
C5 C20 C9 126.77(16)
C5 C20 C22 108.62(16)
C9 C20 C22 123.24(16)
C10 C21 C23 121.95(17)
C10 C21 C14 126.01(18)
C23 C21 C14 108.17(16)
C23 C22 C20 117.96(16)
C23 C22 C3 125.33(15)
C20 C22 C3 112.97(15)
C22 C23 C24 119.18(17)
C22 C23 C21 121.77(15)
C24 C23 C21 109.68(16)
C25 C24 C23 117.34(16)
C25 C24 C15 124.67(18)
C23 C24 C15 110.39(17)
C24 C25 C18 118.91(19)
C24 C25 C2 123.85(15)
C18 C25 C2 113.68(18)

loop_
_geom_bond_atom_site_label_1
_geom_bond_atom_site_label_2
_geom_bond_distance
C1 C26 1.505(3)
C1 C27 1.520(3)
C1 C2 1.528(3)
C1 C19 1.567(3)
C2 C3 1.381(2)
C2 C25 1.437(3)
C3 C22 1.418(2)
C3 C4 1.541(2)
C4 C5 1.531(3)
C5 C6 1.379(2)
C5 C20 1.393(3)
C6 C7 1.393(3)
C7 C8 1.381(3)
C8 C9 1.400(2)
C9 C20 1.407(3)
C9 C10 1.482(3)
C10 C21 1.398(3)
C10 C11 1.408(3)
C11 C12 1.382(3)
C12 C13 1.383(3)
C13 C14 1.377(3)
C14 C21 1.422(3)
C14 C15 1.509(3)
C15 C16 1.385(3)
C15 C24 1.410(3)
C16 C17 1.412(3)
C17 C18 1.384(3)
C18 C25 1.397(3)
C18 C19 1.510(3)
C20 C22 1.407(2)
C21 C23 1.404(3)
C22 C23 1.356(2)
C23 C24 1.387(2)
C24 C25 1.377(3)

loop_
_cod_related_entry_id
_cod_related_entry_database
_cod_related_entry_code
1 ChemSpider 21156786
